data_7702031
loop_
_publ_author_name
'Kondo, Atsushi'
'Satomi, Tokuya'
'Azuma, Kanami'
'Takeda, Rie'
'Maeda, Kazuyuki'

_publ_section_title
;
 New layered copper 1,3,5-benzenetriphosphonates pillared with N-donor
 ligands: their synthesis, crystal structures, and adsorption properties.
;
_journal_issue 28
_journal_name_full 'Dalton transactions (Cambridge, England : 2003)'
_journal_page_first 12717
_journal_page_last 12725
_journal_paper_doi 10.1039/c5dt01137j
_journal_volume 44
_journal_year 2015
_chemical_formula_sum 'C18 H19 Cu2 N2 O15 P3'
_chemical_formula_weight 723.21
_space_group_crystal_system orthorhombic
_space_group_IT_number 64
_space_group_name_Hall '-C 2ac 2'
_space_group_name_H-M_alt 'C m c e'
_atom_sites_solution_hydrogens difmap
_atom_sites_solution_primary direct
_atom_sites_solution_secondary difmap
_audit_creation_method SHELXL-2013
_audit_update_record
;
2015-03-11 deposited with the CCDC.
2015-06-02 downloaded from the CCDC.
;
_cell_angle_alpha 90
_cell_angle_beta 90
_cell_angle_gamma 90
_cell_formula_units_Z 8
_cell_length_a 33.7186(11)
_cell_length_b 7.9481(3)
_cell_length_c 20.5910(5)
_cell_measurement_temperature 173
_cell_volume 5518.4(3)
_computing_cell_refinement PROCESS-AUTO
_computing_data_collection PROCESS-AUTO
_computing_data_reduction CrystalStructure
_computing_structure_refinement 'SHELXL-2013 (Sheldrick, 2013)'
_computing_structure_solution SIR97
_diffrn_ambient_temperature 173(2)
_diffrn_detector_area_resol_mean 10.00
_diffrn_measured_fraction_theta_full 0.999
_diffrn_measured_fraction_theta_max 0.999
_diffrn_measurement_device_type 'Rigaku RAXIS-RAPID'
_diffrn_measurement_method \w
_diffrn_radiation_type CuK\a
_diffrn_radiation_wavelength 1.54187
_diffrn_reflns_av_R_equivalents 0.0757
_diffrn_reflns_av_unetI/netI 0.0309
_diffrn_reflns_Laue_measured_fraction_full 0.999
_diffrn_reflns_Laue_measured_fraction_max 0.999
_diffrn_reflns_limit_h_max 40
_diffrn_reflns_limit_h_min -40
_diffrn_reflns_limit_k_max 9
_diffrn_reflns_limit_k_min -9
_diffrn_reflns_limit_l_max 24
_diffrn_reflns_limit_l_min -24
_diffrn_reflns_number 45227
_diffrn_reflns_point_group_measured_fraction_full 0.999
_diffrn_reflns_point_group_measured_fraction_max 0.999
_diffrn_reflns_theta_full 67.687
_diffrn_reflns_theta_max 68.230
_diffrn_reflns_theta_min 4.294
_diffrn_source 'fine-focus sealed tube'
_exptl_absorpt_coefficient_mu 4.221
_exptl_absorpt_correction_T_max 0.5701
_exptl_absorpt_correction_T_min 0.4184
_exptl_absorpt_correction_type numerical
_exptl_crystal_colour green
_exptl_crystal_density_diffrn 1.741
_exptl_crystal_description block
_exptl_crystal_F_000 2911
_exptl_crystal_size_max 0.250
_exptl_crystal_size_mid 0.200
_exptl_crystal_size_min 0.150
_refine_diff_density_max 0.761
_refine_diff_density_min -0.737
_refine_diff_density_rms 0.111
_refine_ls_extinction_method none
_refine_ls_goodness_of_fit_ref 1.145
_refine_ls_hydrogen_treatment refU
_refine_ls_matrix_type full
_refine_ls_number_parameters 228
_refine_ls_number_reflns 2581
_refine_ls_number_restraints 5
_refine_ls_restrained_S_all 1.144
_refine_ls_R_factor_all 0.0464
_refine_ls_R_factor_gt 0.0445
_refine_ls_shift/su_max 0.414
_refine_ls_shift/su_mean 0.002
_refine_ls_structure_factor_coef Fsqd
_refine_ls_weighting_details 'w=1/[\s^2^(Fo^2^)+(0.0398P)^2^+44.2515P] where P=(Fo^2^+2Fc^2^)/3'
_refine_ls_weighting_scheme calc
_refine_ls_wR_factor_gt 0.1153
_refine_ls_wR_factor_ref 0.1164
_reflns_Friedel_coverage 0.000
_reflns_number_gt 2464
_reflns_number_total 2581
_reflns_threshold_expression 'I > 2\s(I)'
_cod_data_source_file c5dt01137j2.cif
_cod_data_source_block shelx
_cod_original_sg_symbol_Hall '-C 2bc 2'
_cod_original_sg_symbol_H-M 'C m c a'
_cod_database_code 7702031
_shelx_space_group_comment
;
The symmetry employed for this shelxl refinement is uniquely defined
by the following loop, which should always be used as a source of
symmetry information in preference to the above space-group names.
They are only intended as comments.
;
_shelx_estimated_absorpt_t_min 0.418
_shelx_estimated_absorpt_t_max 0.570
_shelxl_version_number 2013-4

loop_
_space_group_symop_operation_xyz
'x, y, z'
'-x, -y+1/2, z+1/2'
'x, -y, -z'
'-x, y+1/2, -z+1/2'
'x+1/2, y+1/2, z'
'-x+1/2, -y+1, z+1/2'
'x+1/2, -y+1/2, -z'
'-x+1/2, y+1, -z+1/2'
'-x, -y, -z'
'x, y-1/2, -z-1/2'
'-x, y, z'
'x, -y-1/2, z-1/2'
'-x+1/2, -y+1/2, -z'
'x+1/2, y, -z-1/2'
'-x+1/2, y+1/2, z'
'x+1/2, -y, z-1/2'

loop_
_atom_site_label
_atom_site_type_symbol
_atom_site_fract_x
_atom_site_fract_y
_atom_site_fract_z
_atom_site_U_iso_or_equiv
_atom_site_adp_type
_atom_site_occupancy
_atom_site_site_symmetry_order
_atom_site_calc_flag
_atom_site_refinement_flags_posn
_atom_site_refinement_flags_adp
_atom_site_refinement_flags_occupancy
C1 C 0.87639(12) 0.2202(6) -0.02776(19) 0.0301(10) Uani 1 1 d . . .
H1 H 0.8963 0.1792 -0.0562 0.016(11) Uiso 1 1 d R . .
C2 C 0.83683(13) 0.1917(7) -0.0430(2) 0.0377(12) Uani 1 1 d . . .
H2 H 0.8295 0.1321 -0.0811 0.052(16) Uiso 1 1 d R . .
C3 C 0.80722(12) 0.2494(8) -0.0020(2) 0.0393(12) Uani 1 1 d . . .
C4 C 0.81901(13) 0.3362(7) 0.0535(2) 0.0378(13) Uani 1 1 d . . .
H3 H 0.7991 0.3772 0.0820 0.043(15) Uiso 1 1 d R . .
C5 C 0.85889(12) 0.3603(6) 0.0659(2) 0.0296(10) Uani 1 1 d . . .
H4 H 0.8662 0.4199 0.1040 0.016(10) Uiso 1 1 d R . .
C6 C 0.76504(13) 0.2244(8) -0.0180(2) 0.0453(14) Uani 1 1 d D . .
C7 C 0.96411(10) 0.2509(5) 0.24748(17) 0.0163(7) Uani 1 1 d . . .
C8 C 1.0000 0.2694(7) 0.2151(2) 0.0166(10) Uani 1 2 d S T P
H7 H 1.0000 0.2942 0.1700 -0.001(11) Uiso 1 2 d R . P
C9 C 1.03582(10) 0.7124(5) 0.18627(17) 0.0157(7) Uani 1 1 d . . .
H6 H 1.0601 0.6988 0.1639 0.024(11) Uiso 1 1 d R . .
C10 C 1.0000 0.6930(7) 0.1533(2) 0.0153(10) Uani 1 2 d S T P
Cu1 Cu 0.94524(2) 0.33315(7) 0.05044(2) 0.01501(18) Uani 1 1 d . . .
N1 N 0.88762(9) 0.3028(5) 0.02601(15) 0.0230(7) Uani 1 1 d . . .
O1 O 0.93048(7) 0.3707(3) 0.13967(11) 0.0174(5) Uani 1 1 d . . .
O2 O 0.90662(8) 0.0944(4) 0.17795(12) 0.0208(6) Uani 1 1 d D . .
O3 O 0.88838(7) 0.3573(4) 0.24241(12) 0.0205(6) Uani 1 1 d . . .
O4 O 1.0000 0.4286(5) 0.06941(16) 0.0145(7) Uani 1 2 d S T P
O5 O 0.96162(7) 0.3129(3) -0.03992(11) 0.0184(6) Uani 1 1 d . . .
O6 O 0.95914(9) 0.0599(4) 0.06995(14) 0.0285(7) Uani 1 1 d D . .
O7WA O 0.8077(2) 0.3008(16) 0.2496(5) 0.067(4) Uani 0.509(16) 1 d . . P
O7WB O 0.8086(2) 0.4365(19) 0.2372(6) 0.075(4) Uani 0.491(16) 1 d . . P
O8WA O 0.7508(4) 0.456(2) 0.1680(5) 0.096(5) Uani 0.509(16) 1 d . . P
O8WB O 0.7445(4) 0.302(3) 0.1739(5) 0.103(6) Uani 0.491(16) 1 d . . P
P1 P 0.91955(3) 0.27588(13) 0.20077(4) 0.0157(2) Uani 1 1 d . . .
P2 P 1.0000 0.62468(17) 0.07011(6) 0.0123(3) Uani 1 2 d S T P
H5 H 0.761(4) 0.199(13) -0.0626(13) 0.27(8) Uiso 1 1 d D . .
H8 H 0.8982(13) 0.021(4) 0.2040(15) 0.042(15) Uiso 1 1 d D . .
H9 H 0.9476(13) 0.044(8) 0.1126(10) 0.08(2) Uiso 1 1 d D . .
H10 H 0.9875(5) 0.047(19) 0.075(3) 0.41(10) Uiso 1 1 d D . .

loop_
_atom_site_aniso_label
_atom_site_aniso_U_11
_atom_site_aniso_U_22
_atom_site_aniso_U_33
_atom_site_aniso_U_23
_atom_site_aniso_U_13
_atom_site_aniso_U_12
C1 0.0186(19) 0.051(3) 0.0206(19) -0.0030(19) -0.0011(16) -0.0066(19)
C2 0.024(2) 0.064(3) 0.025(2) -0.001(2) -0.0059(17) -0.013(2)
C3 0.0160(19) 0.076(4) 0.026(2) 0.012(2) -0.0035(18) -0.012(2)
C4 0.015(2) 0.075(4) 0.023(2) 0.009(2) -0.0007(16) 0.000(2)
C5 0.0167(19) 0.055(3) 0.0174(18) 0.0041(19) -0.0008(15) -0.0015(19)
C6 0.017(2) 0.085(4) 0.034(3) 0.013(3) -0.0071(17) -0.011(2)
C7 0.0151(17) 0.0204(19) 0.0134(16) 0.0001(14) -0.0037(14) -0.0002(15)
C8 0.017(2) 0.021(3) 0.012(2) 0.000(2) 0.000 0.000
C9 0.0144(17) 0.0194(19) 0.0133(16) -0.0011(14) 0.0018(13) 0.0018(14)
C10 0.018(2) 0.020(3) 0.009(2) -0.0024(19) 0.000 0.000
Cu1 0.0115(3) 0.0239(3) 0.0096(3) 0.0003(2) 0.00002(18) -0.0022(2)
N1 0.0134(15) 0.040(2) 0.0157(15) 0.0035(14) -0.0006(12) -0.0040(14)
O1 0.0155(12) 0.0246(14) 0.0121(12) 0.0023(10) -0.0007(9) 0.0000(10)
O2 0.0224(13) 0.0249(15) 0.0151(12) 0.0011(11) 0.0001(10) -0.0057(11)
O3 0.0152(12) 0.0304(15) 0.0159(12) -0.0016(11) 0.0008(10) -0.0011(11)
O4 0.0134(17) 0.0193(19) 0.0107(15) -0.0012(14) 0.000 0.000
O5 0.0155(13) 0.0285(15) 0.0113(11) -0.0031(10) 0.0015(9) -0.0053(11)
O6 0.0336(16) 0.0270(17) 0.0249(14) -0.0015(12) 0.0011(12) -0.0025(13)
O7WA 0.024(4) 0.068(9) 0.109(8) -0.005(6) 0.011(4) -0.007(4)
O7WB 0.025(4) 0.090(11) 0.110(8) -0.001(7) 0.002(4) -0.006(5)
O8WA 0.102(8) 0.126(13) 0.062(6) -0.007(7) 0.003(6) -0.015(9)
O8WB 0.083(8) 0.174(19) 0.054(6) -0.010(8) -0.005(6) -0.010(10)
P1 0.0129(4) 0.0244(5) 0.0099(4) 0.0011(4) -0.0006(3) -0.0007(4)
P2 0.0119(6) 0.0165(6) 0.0085(5) -0.0011(5) 0.000 0.000

loop_
_atom_type_symbol
_atom_type_description
_atom_type_scat_dispersion_real
_atom_type_scat_dispersion_imag
_atom_type_scat_source
C C 0.0180 0.0090 'International Tables Vol C Tables 4.2.6.8 and 6.1.1.4'
H H 0.0000 0.0000 'International Tables Vol C Tables 4.2.6.8 and 6.1.1.4'
Cu Cu -1.9650 0.5890 'International Tables Vol C Tables 4.2.6.8 and 6.1.1.4'
N N 0.0310 0.0180 'International Tables Vol C Tables 4.2.6.8 and 6.1.1.4'
O O 0.0490 0.0320 'International Tables Vol C Tables 4.2.6.8 and 6.1.1.4'
P P 0.2960 0.4330 'International Tables Vol C Tables 4.2.6.8 and 6.1.1.4'

loop_
_geom_angle_atom_site_label_1
_geom_angle_atom_site_label_2
_geom_angle_atom_site_label_3
_geom_angle
_geom_angle_site_symmetry_1
_geom_angle_site_symmetry_3
N1 C1 C2 122.5(4) . .
N1 C1 H1 118.6 . .
C2 C1 H1 118.9 . .
C3 C2 C1 120.0(4) . .
C3 C2 H2 118.8 . .
C1 C2 H2 121.1 . .
C2 C3 C4 117.3(4) . .
C2 C3 C6 121.0(5) . .
C4 C3 C6 121.7(5) . .
C5 C4 C3 119.8(4) . .
C5 C4 H3 121.7 . .
C3 C4 H3 118.4 . .
N1 C5 C4 122.6(4) . .
N1 C5 H4 119.0 . .
C4 C5 H4 118.4 . .
C6 C6 C3 125.0(6) 13_655 .
C6 C6 H5 119(8) 13_655 .
C3 C6 H5 113(8) . .
C8 C7 C9 119.3(3) . 4_745
C8 C7 P1 117.4(3) . .
C9 C7 P1 123.3(3) 4_745 .
C7 C8 C7 121.1(5) . 11_755
C7 C8 H7 119.4 . .
C7 C8 H7 119.4 11_755 .
C10 C9 C7 120.1(3) . 4_755
C10 C9 H6 120.1 . .
C7 C9 H6 119.9 4_755 .
C9 C10 C9 120.1(4) 11_755 .
C9 C10 P2 119.8(2) 11_755 .
C9 C10 P2 119.8(2) . .
O1 Cu1 O5 175.60(12) . .
O1 Cu1 N1 90.42(12) . .
O5 Cu1 N1 91.43(12) . .
O1 Cu1 O4 89.63(12) . .
O5 Cu1 O4 87.52(12) . .
N1 Cu1 O4 164.74(14) . .
O1 Cu1 O6 91.90(11) . .
O5 Cu1 O6 91.82(11) . .
N1 Cu1 O6 97.42(13) . .
O4 Cu1 O6 97.83(12) . .
O1 Cu1 P2 84.85(8) . .
O5 Cu1 P2 91.05(8) . .
N1 Cu1 P2 136.02(11) . .
O4 Cu1 P2 28.89(10) . .
O6 Cu1 P2 126.38(8) . .
O1 Cu1 Cu1 117.76(8) . 3_565
O5 Cu1 Cu1 58.39(8) . 3_565
N1 Cu1 Cu1 86.59(10) . 3_565
O4 Cu1 Cu1 79.90(10) . 3_565
O6 Cu1 Cu1 150.11(8) . 3_565
P2 Cu1 Cu1 58.23(3) . 3_565
C1 N1 C5 117.7(3) . .
C1 N1 Cu1 122.3(3) . .
C5 N1 Cu1 119.9(3) . .
P1 O1 Cu1 141.16(18) . .
P1 O2 H8 122(3) . .
P2 O4 Cu1 112.02(10) . 11_755
P2 O4 Cu1 112.02(10) . .
Cu1 O4 Cu1 130.38(18) 11_755 .
P2 O5 Cu1 127.27(15) 9_765 .
Cu1 O6 H9 102(4) . .
Cu1 O6 H10 109(9) . .
H9 O6 H10 106.1(5) . .
O3 P1 O1 115.49(16) . .
O3 P1 O2 111.72(15) . .
O1 P1 O2 105.98(14) . .
O3 P1 C7 109.11(16) . .
O1 P1 C7 107.28(16) . .
O2 P1 C7 106.83(16) . .
O5 P2 O5 116.9(2) 3_565 9_765
O5 P2 O4 108.83(13) 3_565 .
O5 P2 O4 108.83(13) 9_765 .
O5 P2 C10 106.95(13) 3_565 .
O5 P2 C10 106.95(13) 9_765 .
O4 P2 C10 108.1(2) . .
O5 P2 Cu1 136.35(12) 3_565 11_755
O5 P2 Cu1 70.83(11) 9_765 11_755
O4 P2 Cu1 39.09(3) . 11_755
C10 P2 Cu1 111.30(13) . 11_755
O5 P2 Cu1 70.83(11) 3_565 .
O5 P2 Cu1 136.35(12) 9_765 .
O4 P2 Cu1 39.10(3) . .
C10 P2 Cu1 111.30(13) . .
Cu1 P2 Cu1 76.26(4) 11_755 .

loop_
_geom_bond_atom_site_label_1
_geom_bond_atom_site_label_2
_geom_bond_distance
_geom_bond_site_symmetry_2
C1 N1 1.342(5) .
C1 C2 1.389(6) .
C1 H1 0.9489 .
C2 C3 1.385(7) .
C2 H2 0.9491 .
C3 C4 1.394(7) .
C3 C6 1.473(6) .
C4 C5 1.382(6) .
C4 H3 0.9483 .
C5 N1 1.350(5) .
C5 H4 0.9491 .
C6 C6 1.321(10) 13_655
C6 H5 0.9500(12) .
C7 C8 1.390(4) .
C7 C9 1.398(5) 4_745
C7 P1 1.795(3) .
C8 C7 1.390(4) 11_755
C8 H7 0.9493 .
C9 C10 1.394(4) .
C9 C7 1.398(5) 4_755
C9 H6 0.9469 .
C10 C9 1.394(4) 11_755
C10 P2 1.797(5) .
Cu1 O1 1.927(2) .
Cu1 O5 1.947(2) .
Cu1 N1 2.022(3) .
Cu1 O4 2.0341(16) .
Cu1 O6 2.258(3) .
Cu1 P2 2.9904(12) .
Cu1 Cu1 3.3690(10) 3_565
O1 P1 1.512(3) .
O2 P1 1.579(3) .
O2 H8 0.8400(11) .
O3 P1 1.503(3) .
O4 P2 1.558(4) .
O4 Cu1 2.0340(16) 11_755
O5 P2 1.519(3) 9_765
O6 H9 0.9699(11) .
O6 H10 0.9700(11) .
O7WA O7WB 1.108(12) .
O8WA O8WB 1.248(17) .
P2 O5 1.519(3) 3_565
P2 O5 1.519(3) 9_765
P2 Cu1 2.9904(12) 11_755

loop_
_geom_torsion_atom_site_label_1
_geom_torsion_atom_site_label_2
_geom_torsion_atom_site_label_3
_geom_torsion_atom_site_label_4
_geom_torsion
_geom_torsion_site_symmetry_1
_geom_torsion_site_symmetry_4
N1 C1 C2 C3 0.0(8) . .
C1 C2 C3 C4 0.4(8) . .
C1 C2 C3 C6 178.4(5) . .
C2 C3 C4 C5 -0.5(8) . .
C6 C3 C4 C5 -178.5(5) . .
C3 C4 C5 N1 0.1(8) . .
C2 C3 C6 C6 -179.8(7) . 13_655
C4 C3 C6 C6 -1.8(11) . 13_655
C9 C7 C8 C7 -0.2(8) 4_745 11_755
P1 C7 C8 C7 -179.5(3) . 11_755
C7 C9 C10 C9 0.1(8) 4_755 11_755
C7 C9 C10 P2 -174.3(3) 4_755 .
C2 C1 N1 C5 -0.4(7) . .
C2 C1 N1 Cu1 176.7(4) . .
C4 C5 N1 C1 0.4(7) . .
C4 C5 N1 Cu1 -176.8(4) . .
Cu1 O1 P1 O3 -143.7(2) . .
Cu1 O1 P1 O2 -19.4(3) . .
Cu1 O1 P1 C7 94.4(3) . .
C8 C7 P1 O3 -144.9(3) . .
C9 C7 P1 O3 35.8(4) 4_745 .
C8 C7 P1 O1 -19.1(4) . .
C9 C7 P1 O1 161.6(3) 4_745 .
C8 C7 P1 O2 94.1(4) . .
C9 C7 P1 O2 -85.1(3) 4_745 .
Cu1 O4 P2 O5 142.44(15) 11_755 3_565
Cu1 O4 P2 O5 -14.1(2) . 3_565
Cu1 O4 P2 O5 14.1(2) 11_755 9_765
Cu1 O4 P2 O5 -142.44(15) . 9_765
Cu1 O4 P2 C10 -101.73(14) 11_755 .
Cu1 O4 P2 C10 101.73(14) . .
Cu1 O4 P2 Cu1 -156.5(3) . 11_755
Cu1 O4 P2 Cu1 156.5(3) 11_755 .
C9 C10 P2 O5 29.8(5) 11_755 3_565
C9 C10 P2 O5 -155.7(4) . 3_565
C9 C10 P2 O5 155.7(4) 11_755 9_765
C9 C10 P2 O5 -29.8(5) . 9_765
C9 C10 P2 O4 -87.2(4) 11_755 .
C9 C10 P2 O4 87.2(4) . .
C9 C10 P2 Cu1 -128.7(4) 11_755 11_755
C9 C10 P2 Cu1 45.7(4) . 11_755
C9 C10 P2 Cu1 -45.7(4) 11_755 .
C9 C10 P2 Cu1 128.7(4) . .
